data_4510417
loop_
_publ_author_name
'Adalder, Tapas Kumar'
'Dastidar, Parthasarathi'

_publ_section_title
;
 Crystal Engineering Approach toward Selective Formation of an Asymmetric
 Supramolecular Synthon in Primary Ammonium Monocarboxylate (PAM) Salts
 and Their Gelation Studies
;
_journal_issue 5
_journal_name_full 'Crystal Growth &amp; Design'
_journal_page_first 2254
_journal_paper_doi 10.1021/cg401863s
_journal_volume 14
_journal_year 2014
_chemical_absolute_configuration S
_chemical_formula_moiety 'C9 H9 O2, C8 H12 N'
_chemical_formula_sum 'C17 H21 N O2'
_chemical_formula_weight 271.35
_chemical_name_systematic
; 
 ? 
;
_space_group_IT_number 4
_symmetry_cell_setting monoclinic
_symmetry_space_group_name_Hall 'P 2yb'
_symmetry_space_group_name_H-M 'P 1 21 1'
_atom_sites_solution_hydrogens geom
_atom_sites_solution_primary direct
_atom_sites_solution_secondary difmap
_audit_creation_method SHELXL-97
_cell_angle_alpha 90.00
_cell_angle_beta 106.130(2)
_cell_angle_gamma 90.00
_cell_formula_units_Z 2
_cell_length_a 11.6215(10)
_cell_length_b 6.0357(5)
_cell_length_c 11.6740(10)
_cell_measurement_temperature 296(2)
_cell_volume 786.62(12)
_computing_cell_refinement 'BRUKER APEX II'
_computing_data_collection 'BRUKER APEX II'
_computing_data_reduction 'BRUKER APEX II'
_computing_molecular_graphics 'MERCURY 3.1, PLATON'
_computing_publication_material 'MERCURY 3.1, PLATON'
_computing_structure_refinement 'SHELXL-97 (Sheldrick, 1997)'
_computing_structure_solution 'SHELXS-97 (Sheldrick, 1990)'
_diffrn_ambient_temperature 296(2)
_diffrn_measured_fraction_theta_full 0.994
_diffrn_measured_fraction_theta_max 0.994
_diffrn_measurement_device_type 'BRUKER CCD AREA DETECTOR'
_diffrn_measurement_method 'PHI-OMEGA SCAN'
_diffrn_radiation_monochromator graphite
_diffrn_radiation_source 'fine-focus sealed tube'
_diffrn_radiation_type MoK\a
_diffrn_radiation_wavelength 0.71073
_diffrn_reflns_av_R_equivalents 0.0206
_diffrn_reflns_av_sigmaI/netI 0.0197
_diffrn_reflns_limit_h_max 14
_diffrn_reflns_limit_h_min -14
_diffrn_reflns_limit_k_max 7
_diffrn_reflns_limit_k_min -7
_diffrn_reflns_limit_l_max 14
_diffrn_reflns_limit_l_min -13
_diffrn_reflns_number 10152
_diffrn_reflns_theta_full 25.99
_diffrn_reflns_theta_max 25.99
_diffrn_reflns_theta_min 1.82
_exptl_absorpt_coefficient_mu 0.075
_exptl_absorpt_correction_T_max 0.9948
_exptl_absorpt_correction_T_min 0.9292
_exptl_absorpt_correction_type multi-scan
_exptl_absorpt_process_details SADABS
_exptl_crystal_colour COLOURLESS
_exptl_crystal_density_diffrn 1.146
_exptl_crystal_density_method 'not measured'
_exptl_crystal_description NIDDLE
_exptl_crystal_F_000 292
_exptl_crystal_size_max 0.45
_exptl_crystal_size_mid 0.23
_exptl_crystal_size_min 0.07
_refine_diff_density_max 0.129
_refine_diff_density_min -0.207
_refine_diff_density_rms 0.061
_refine_ls_abs_structure_details 'Flack H D (1983), Acta Cryst. A39, 876-881'
_refine_ls_extinction_method none
_refine_ls_goodness_of_fit_ref 0.819
_refine_ls_hydrogen_treatment constr
_refine_ls_matrix_type full
_refine_ls_number_parameters 184
_refine_ls_number_reflns 2789
_refine_ls_number_restraints 1
_refine_ls_restrained_S_all 0.819
_refine_ls_R_factor_all 0.0473
_refine_ls_R_factor_gt 0.0348
_refine_ls_shift/su_max 0.000
_refine_ls_shift/su_mean 0.000
_refine_ls_structure_factor_coef Fsqd
_refine_ls_weighting_details 'calc w=1/[\s^2^(Fo^2^)+(0.1000P)^2^+0.3270P] where P=(Fo^2^+2Fc^2^)/3'
_refine_ls_weighting_scheme calc
_refine_ls_wR_factor_gt 0.0966
_refine_ls_wR_factor_ref 0.1393
_reflns_number_gt 2463
_reflns_number_total 2789
_reflns_threshold_expression >2sigma(I)
_cod_data_source_file cg401863s_si_002.cif
_cod_data_source_block (S)-PEA.2MPA
_cod_depositor_comments
;
The following automatic conversions were performed:

'_symmetry_cell_setting' value 'MONOCLINIC' changed to 'monoclinic'
according to
/usr/data/users/saulius/crontab/automatic-downloads/rss-feeds/ACS/lib/dictionaries/cif_core.dic
dictionary named 'cif_core.dic' version 2.4.2 from
2011-04-26.

'_exptl_absorpt_correction_type' value 'MULTI-SCAN'
changed to 'multi-scan' according to
/usr/data/users/saulius/crontab/automatic-downloads/rss-feeds/ACS/lib/dictionaries/cif_core.dic
dictionary named 'cif_core.dic' version 2.4.2 from 2011-04-26.

Automatic conversion script
Id: cif_fix_values 2281 2013-09-26 08:29:07Z andrius 

 Adding full bibliography for 4510410--4510441.cif.
;
_cod_original_sg_symbol_H-M 'P 21'
_cod_database_code 4510417

loop_
_symmetry_equiv_pos_as_xyz
'x, y, z'
'-x, y+1/2, -z'

loop_
_atom_site_label
_atom_site_type_symbol
_atom_site_fract_x
_atom_site_fract_y
_atom_site_fract_z
_atom_site_U_iso_or_equiv
_atom_site_adp_type
_atom_site_occupancy
_atom_site_symmetry_multiplicity
_atom_site_calc_flag
_atom_site_refinement_flags
O1 O 0.12081(13) 0.6653(3) 0.12220(14) 0.0498(4) Uani 1 1 d .
C2 C 0.21942(18) 0.5630(4) 0.15068(19) 0.0415(5) Uani 1 1 d .
O3 O 0.23286(13) 0.3722(3) 0.11750(17) 0.0543(5) Uani 1 1 d .
C4 C 0.3271(2) 0.6826(5) 0.2333(3) 0.0599(7) Uani 1 1 d .
H4A H 0.3147 0.8412 0.2238 0.072 Uiso 1 1 calc R
H4B H 0.3315 0.6458 0.3153 0.072 Uiso 1 1 calc R
C5 C 0.44491(19) 0.6245(4) 0.2100(2) 0.0500(6) Uani 1 1 d .
C6 C 0.4866(3) 0.7599(6) 0.1347(3) 0.0697(8) Uani 1 1 d .
H6 H 0.4444 0.8876 0.1043 0.084 Uiso 1 1 calc R
C7 C 0.5901(3) 0.7087(9) 0.1038(3) 0.0893(12) Uani 1 1 d .
H7 H 0.6164 0.7992 0.0517 0.107 Uiso 1 1 calc R
C8 C 0.6525(3) 0.5251(9) 0.1504(4) 0.0921(13) Uani 1 1 d .
H8 H 0.7224 0.4900 0.1305 0.111 Uiso 1 1 calc R
C9 C 0.5099(2) 0.4363(5) 0.2586(2) 0.0566(7) Uani 1 1 d .
C10 C 0.4720(3) 0.2873(7) 0.3438(3) 0.0863(10) Uani 1 1 d .
H10A H 0.4719 0.3687 0.4144 0.129 Uiso 1 1 calc R
H10B H 0.5268 0.1652 0.3646 0.129 Uiso 1 1 calc R
H10C H 0.3928 0.2321 0.3069 0.129 Uiso 1 1 calc R
C11 C 0.6136(2) 0.3899(7) 0.2269(3) 0.0782(10) Uani 1 1 d .
H11 H 0.6580 0.2647 0.2580 0.094 Uiso 1 1 calc R
C12 C -0.1199(2) 0.0029(7) 0.1871(3) 0.0710(9) Uani 1 1 d .
H12A H -0.1746 -0.0069 0.1087 0.107 Uiso 1 1 calc R
H12B H -0.1627 0.0467 0.2429 0.107 Uiso 1 1 calc R
H12C H -0.0831 -0.1388 0.2097 0.107 Uiso 1 1 calc R
C13 C -0.02373(19) 0.1737(5) 0.1870(2) 0.0470(5) Uani 1 1 d .
H13 H -0.0636 0.3144 0.1588 0.056 Uiso 1 1 calc R
N14 N 0.04326(15) 0.1029(3) 0.10118(15) 0.0398(4) Uani 1 1 d .
H14A H 0.1032 0.1968 0.1048 0.060 Uiso 1 1 calc R
H14B H -0.0060 0.1023 0.0276 0.060 Uiso 1 1 calc R
H14C H 0.0726 -0.0327 0.1199 0.060 Uiso 1 1 calc R
C15 C 0.0611(2) 0.2120(4) 0.3102(2) 0.0479(5) Uani 1 1 d .
C16 C 0.0566(4) 0.4057(6) 0.3704(3) 0.0805(10) Uani 1 1 d .
H16 H 0.0025 0.5158 0.3347 0.097 Uiso 1 1 calc R
C17 C 0.1324(5) 0.4384(7) 0.4842(3) 0.1036(14) Uani 1 1 d .
H17 H 0.1281 0.5699 0.5244 0.124 Uiso 1 1 calc R
C18 C 0.2128(4) 0.2804(7) 0.5376(3) 0.0853(11) Uani 1 1 d .
H18 H 0.2644 0.3045 0.6132 0.102 Uiso 1 1 calc R
C19 C 0.2171(3) 0.0861(7) 0.4793(2) 0.0758(9) Uani 1 1 d .
H19 H 0.2715 -0.0231 0.5155 0.091 Uiso 1 1 calc R
C20 C 0.1407(2) 0.0505(6) 0.3662(2) 0.0612(7) Uani 1 1 d .
H20 H 0.1433 -0.0837 0.3278 0.073 Uiso 1 1 calc R

loop_
_atom_site_aniso_label
_atom_site_aniso_U_11
_atom_site_aniso_U_22
_atom_site_aniso_U_33
_atom_site_aniso_U_23
_atom_site_aniso_U_13
_atom_site_aniso_U_12
O1 0.0406(8) 0.0469(9) 0.0540(9) -0.0046(7) -0.0002(6) 0.0058(7)
C2 0.0350(10) 0.0404(13) 0.0462(11) -0.0036(10) 0.0061(8) -0.0027(9)
O3 0.0387(8) 0.0469(10) 0.0735(11) -0.0154(8) 0.0094(7) -0.0034(7)
C4 0.0412(11) 0.0594(16) 0.0719(15) -0.0246(13) 0.0041(11) -0.0047(11)
C5 0.0353(10) 0.0522(15) 0.0547(12) -0.0130(11) -0.0006(9) -0.0087(10)
C6 0.0566(15) 0.073(2) 0.0681(16) 0.0050(15) -0.0022(12) -0.0200(14)
C7 0.0664(19) 0.131(4) 0.0694(18) -0.003(2) 0.0172(15) -0.040(2)
C8 0.0454(15) 0.144(4) 0.087(2) -0.029(3) 0.0172(15) -0.009(2)
C9 0.0425(12) 0.0615(18) 0.0576(14) -0.0093(12) 0.0004(10) -0.0017(11)
C10 0.081(2) 0.082(3) 0.084(2) 0.0149(18) 0.0037(17) -0.0044(18)
C11 0.0489(14) 0.092(3) 0.084(2) -0.0208(19) 0.0019(14) 0.0140(16)
C12 0.0455(13) 0.102(3) 0.0644(16) 0.0123(16) 0.0139(12) -0.0087(15)
C13 0.0433(11) 0.0510(14) 0.0466(11) 0.0067(10) 0.0123(9) 0.0131(10)
N14 0.0369(8) 0.0395(10) 0.0394(8) 0.0002(7) 0.0043(6) 0.0000(7)
C15 0.0539(12) 0.0480(14) 0.0440(11) 0.0010(10) 0.0172(9) 0.0036(10)
C16 0.136(3) 0.0517(18) 0.0537(15) 0.0027(13) 0.0256(17) 0.0210(18)
C17 0.196(4) 0.060(2) 0.0534(17) -0.0159(16) 0.032(2) -0.005(3)
C18 0.113(3) 0.094(3) 0.0427(14) -0.0089(16) 0.0108(15) -0.016(2)
C19 0.0719(17) 0.097(3) 0.0496(13) -0.0055(15) 0.0014(12) 0.0175(17)
C20 0.0600(14) 0.0667(18) 0.0500(13) -0.0087(12) 0.0041(11) 0.0187(13)

loop_
_atom_type_symbol
_atom_type_description
_atom_type_scat_dispersion_real
_atom_type_scat_dispersion_imag
_atom_type_scat_source
C C 0.0033 0.0016 'International Tables Vol C Tables 4.2.6.8 and 6.1.1.4'
H H 0.0000 0.0000 'International Tables Vol C Tables 4.2.6.8 and 6.1.1.4'
N N 0.0061 0.0033 'International Tables Vol C Tables 4.2.6.8 and 6.1.1.4'
O O 0.0106 0.0060 'International Tables Vol C Tables 4.2.6.8 and 6.1.1.4'

loop_
_geom_angle_atom_site_label_1
_geom_angle_atom_site_label_2
_geom_angle_atom_site_label_3
_geom_angle
_geom_angle_site_symmetry_1
O3 C2 O3 0.00(17) 1
O3 C2 O1 123.8(2) 1
O3 C2 O1 123.8(2) .
O3 C2 C4 118.9(2) 1
O3 C2 C4 118.9(2) .
O1 C2 C4 117.3(2) .
O3 O3 C2 0(10) 1
C5 C4 C2 113.6(2) .
C5 C4 H4A 108.8 .
C2 C4 H4A 108.8 .
C5 C4 H4B 108.8 .
C2 C4 H4B 108.8 .
H4A C4 H4B 107.7 .
C6 C5 C9 119.6(3) .
C6 C5 C4 118.2(3) .
C9 C5 C4 122.2(3) .
C7 C6 C5 121.2(3) .
C7 C6 H6 119.4 .
C5 C6 H6 119.4 .
C8 C7 C6 119.1(3) .
C8 C7 H7 120.5 .
C6 C7 H7 120.5 .
C7 C8 C11 120.7(3) .
C7 C8 H8 119.6 .
C11 C8 H8 119.6 .
C11 C9 C5 118.0(3) .
C11 C9 C10 119.7(3) .
C5 C9 C10 122.3(3) .
C9 C10 H10A 109.5 .
C9 C10 H10B 109.5 .
H10A C10 H10B 109.5 .
C9 C10 H10C 109.5 .
H10A C10 H10C 109.5 .
H10B C10 H10C 109.5 .
C8 C11 C9 121.4(3) .
C8 C11 H11 119.3 .
C9 C11 H11 119.3 .
C13 C12 H12A 109.5 .
C13 C12 H12B 109.5 .
H12A C12 H12B 109.5 .
C13 C12 H12C 109.5 .
H12A C12 H12C 109.5 .
H12B C12 H12C 109.5 .
N14 C13 C15 110.93(17) .
N14 C13 C12 109.1(2) .
C15 C13 C12 112.7(2) .
N14 C13 H13 108.0 .
C15 C13 H13 108.0 .
C12 C13 H13 108.0 .
C13 N14 H14A 109.5 .
C13 N14 H14B 109.5 .
H14A N14 H14B 109.5 .
C13 N14 H14C 109.5 .
H14A N14 H14C 109.5 .
H14B N14 H14C 109.5 .
C16 C15 C20 118.4(2) .
C16 C15 C13 120.5(2) .
C20 C15 C13 121.0(2) .
C15 C16 C17 120.4(3) .
C15 C16 H16 119.8 .
C17 C16 H16 119.8 .
C18 C17 C16 120.7(3) .
C18 C17 H17 119.6 .
C16 C17 H17 119.6 .
C17 C18 C19 119.4(3) .
C17 C18 H18 120.3 .
C19 C18 H18 120.3 .
C18 C19 C20 120.4(3) .
C18 C19 H19 119.8 .
C20 C19 H19 119.8 .
C15 C20 C19 120.6(3) .
C15 C20 H20 119.7 .
C19 C20 H20 119.7 .

loop_
_geom_bond_atom_site_label_1
_geom_bond_atom_site_label_2
_geom_bond_distance
_geom_bond_site_symmetry_2
O1 C2 1.262(3) .
C2 O3 1.239(3) 1
C2 O3 1.239(3) .
C2 C4 1.532(3) .
O3 O3 0.000(4) 1
C4 C5 1.509(3) .
C4 H4A 0.9700 .
C4 H4B 0.9700 .
C5 C6 1.383(4) .
C5 C9 1.394(4) .
C6 C7 1.383(5) .
C6 H6 0.9300 .
C7 C8 1.352(7) .
C7 H7 0.9300 .
C8 C11 1.375(6) .
C8 H8 0.9300 .
C9 C11 1.385(4) .
C9 C10 1.495(5) .
C10 H10A 0.9600 .
C10 H10B 0.9600 .
C10 H10C 0.9600 .
C11 H11 0.9300 .
C12 C13 1.520(4) .
C12 H12A 0.9600 .
C12 H12B 0.9600 .
C12 H12C 0.9600 .
C13 N14 1.492(3) .
C13 C15 1.518(3) .
C13 H13 0.9800 .
N14 H14A 0.8900 .
N14 H14B 0.8900 .
N14 H14C 0.8900 .
C15 C16 1.372(4) .
C15 C20 1.377(4) .
C16 C17 1.389(5) .
C16 H16 0.9300 .
C17 C18 1.359(6) .
C17 H17 0.9300 .
C18 C19 1.364(5) .
C18 H18 0.9300 .
C19 C20 1.388(4) .
C19 H19 0.9300 .
C20 H20 0.9300 .

loop_
_geom_hbond_atom_site_label_D
_geom_hbond_atom_site_label_H
_geom_hbond_atom_site_label_A
_geom_hbond_distance_DH
_geom_hbond_distance_HA
_geom_hbond_distance_DA
_geom_hbond_angle_DHA
_geom_hbond_site_symmetry_A
N14 H14C O1 0.89 1.91 2.779(2) 166.9 1_545
N14 H14B O1 0.89 1.92 2.796(2) 167.4 2_545
N14 H14A O3 0.89 1.81 2.702(2) 175.8 1
